data_2241100
loop_
_publ_author_name
'Romero, Nancy'
'Bern\`es, Sylvain'
'Roa, Luis F.'
'Ter\'an, Joel L.'
'Gnecco, Dino'

_publ_section_title
;
 Crystal structures of two chiral piperidine derivatives:
 1-[(1<i>R</i>)-2-hydroxy-1-phenylethyl]piperidin-4-one and
 8-[(1<i>S</i>)-1-phenylethyl]-1,4-dioxa-8-azaspiro[4.5]decan-7-thione
;
_journal_coeditor_code XU5868
_journal_issue 10
_journal_name_full 'Acta Crystallographica Section E'
_journal_page_first 1207
_journal_page_last 1211
_journal_paper_doi 10.1107/S2056989015017119
_journal_volume 71
_journal_year 2015
_chemical_formula_iupac 'C15 H19 N O2 S'
_chemical_formula_moiety 'C15 H19 N O2 S'
_chemical_formula_sum 'C15 H19 N O2 S'
_chemical_formula_weight 277.37
_chemical_name_systematic
;
8-[(1<i>S</i>)-1-Phenylethyl]-1,4-dioxa-8-azaspiro[4.5]decan-7-thione
;
_space_group_crystal_system orthorhombic
_space_group_IT_number 19
_space_group_name_Hall 'P 2ac 2ab'
_space_group_name_H-M_alt 'P 21 21 21'
_symmetry_space_group_name_Hall 'P 2ac 2ab'
_symmetry_space_group_name_H-M 'P 21 21 21'
_atom_sites_solution_hydrogens geom
_atom_sites_solution_primary direct
_atom_sites_solution_secondary difmap
_audit_creation_method SHELXL-2014/7
_cell_angle_alpha 90
_cell_angle_beta 90
_cell_angle_gamma 90
_cell_formula_units_Z 4
_cell_length_a 5.9731(13)
_cell_length_b 14.948(3)
_cell_length_c 16.127(3)
_cell_measurement_reflns_used 58
_cell_measurement_temperature 296.0(10)
_cell_measurement_theta_max 12.52
_cell_measurement_theta_min 4.67
_cell_volume 1439.9(5)
_computing_cell_refinement
;
XSCANS (Fait, 1996)
;
_computing_data_collection
;
XSCANS (Fait, 1996)
;
_computing_data_reduction
;
XSCANS (Fait, 1996)
;
_computing_molecular_graphics
;
SHELXTL (Sheldrick, 2008)
;
_computing_publication_material
;
SHELXL2014 (Sheldrick, 2015)
;
_computing_structure_refinement
;
SHELXL2014 (Sheldrick, 2015)
;
_computing_structure_solution
;
SHELXS97 (Sheldrick, 2008)
;
_diffrn_ambient_temperature 296.0(10)
_diffrn_measured_fraction_theta_full 0.998
_diffrn_measured_fraction_theta_max 0.998
_diffrn_measurement_device_type 'Bruker P4'
_diffrn_measurement_method '2\q/\w scans'
_diffrn_radiation_monochromator graphite
_diffrn_radiation_type MoK\a
_diffrn_radiation_wavelength 0.71073
_diffrn_reflns_av_R_equivalents 0.0286
_diffrn_reflns_limit_h_max 3
_diffrn_reflns_limit_h_min -7
_diffrn_reflns_limit_k_max 19
_diffrn_reflns_limit_k_min -19
_diffrn_reflns_limit_l_max 20
_diffrn_reflns_limit_l_min -20
_diffrn_reflns_number 3886
_diffrn_reflns_theta_full 25.242
_diffrn_reflns_theta_max 27.506
_diffrn_reflns_theta_min 1.858
_diffrn_standards_decay_% 1.5
_diffrn_standards_interval_count 97
_diffrn_standards_number 3
_exptl_absorpt_coefficient_mu 0.222
_exptl_absorpt_correction_T_max 0.922
_exptl_absorpt_correction_T_min 0.760
_exptl_absorpt_correction_type psi-scan
_exptl_absorpt_process_details
;
(XSCANS; Fait, 1996)
;
_exptl_crystal_colour Colourless
_exptl_crystal_density_diffrn 1.279
_exptl_crystal_description irregular
_exptl_crystal_F_000 592
_exptl_crystal_size_max 0.60
_exptl_crystal_size_mid 0.38
_exptl_crystal_size_min 0.36
_refine_diff_density_max 0.189
_refine_diff_density_min -0.237
_refine_ls_abs_structure_details
;
Flack <i>x</i> determined using 483 quotients
[(<i>I</i>^+^)-(<i>I</i>^-^)]/[(<i>I</i>^+^)+(<i>I</i>^-^)]
(Parsons <i>et al.</i>,  2013)
;
_refine_ls_abs_structure_Flack 0.08(7)
_refine_ls_extinction_coef 0.014(4)
_refine_ls_extinction_expression Fc^*^=kFc[1+0.001xFc^2^\l^3^/sin(2\q)]^-1/4^
_refine_ls_extinction_method
;
SHELXL2014 (Sheldrick, 2015)
;
_refine_ls_goodness_of_fit_ref 1.056
_refine_ls_hydrogen_treatment constr
_refine_ls_matrix_type full
_refine_ls_number_constraints 0
_refine_ls_number_parameters 174
_refine_ls_number_reflns 2631
_refine_ls_number_restraints 0
_refine_ls_restrained_S_all 1.056
_refine_ls_R_factor_all 0.0624
_refine_ls_R_factor_gt 0.0438
_refine_ls_shift/su_max 0.000
_refine_ls_shift/su_mean 0.000
_refine_ls_structure_factor_coef Fsqd
_refine_ls_weighting_details 'w=1/[\s^2^(Fo^2^)+(0.0668P)^2^+0.0631P] where P=(Fo^2^+2Fc^2^)/3'
_refine_ls_weighting_scheme calc
_refine_ls_wR_factor_gt 0.1080
_refine_ls_wR_factor_ref 0.1203
_reflns_number_gt 2007
_reflns_number_total 2631
_reflns_threshold_expression 'I > 2\s(I)'
_cod_data_source_file xu5868sup1.cif
_cod_data_source_block II
_cod_database_code 2241100

loop_
_space_group_symop_operation_xyz
'x, y, z'
'-x+1/2, -y, z+1/2'
'-x, y+1/2, -z+1/2'
'x+1/2, -y+1/2, -z'

loop_
_atom_site_type_symbol
_atom_site_label
_atom_site_fract_x
_atom_site_fract_y
_atom_site_fract_z
_atom_site_U_iso_or_equiv
_atom_site_adp_type
_atom_site_calc_flag
_atom_site_occupancy
S S1 0.90206(18) 0.38336(6) 0.64284(6) 0.0676(3) Uani d 1
N N1 0.5705(4) 0.49810(13) 0.61607(13) 0.0409(6) Uani d 1
C C2 0.7114(5) 0.46066(19) 0.66903(18) 0.0435(7) Uani d 1
C C3 0.6996(6) 0.4875(2) 0.75975(18) 0.0522(8) Uani d 1
H H3A 0.6350 0.4383 0.7909 0.063 Uiso calc 1
H H3B 0.8509 0.4964 0.7800 0.063 Uiso calc 1
C C4 0.5660(6) 0.57054(18) 0.77730(17) 0.0459(7) Uani d 1
C C5 0.3483(6) 0.5637(2) 0.73219(19) 0.0532(8) Uani d 1
H H5A 0.2547 0.6147 0.7456 0.064 Uiso calc 1
H H5B 0.2702 0.5098 0.7490 0.064 Uiso calc 1
C C6 0.3927(6) 0.5612(2) 0.63970(17) 0.0564(8) Uani d 1
H H6A 0.2557 0.5447 0.6113 0.068 Uiso calc 1
H H6B 0.4342 0.6207 0.6213 0.068 Uiso calc 1
C C7 0.5849(6) 0.47717(17) 0.52588(16) 0.0454(7) Uani d 1
H H7A 0.7363 0.4545 0.5156 0.054 Uiso calc 1
C C8 0.4240(8) 0.40247(19) 0.5035(2) 0.0663(10) Uani d 1
H H8A 0.4611 0.3498 0.5346 0.099 Uiso calc 1
H H8B 0.4353 0.3898 0.4453 0.099 Uiso calc 1
H H8C 0.2738 0.4205 0.5164 0.099 Uiso calc 1
C C9 0.5595(6) 0.56255(18) 0.47498(16) 0.0434(7) Uani d 1
C C10 0.3737(6) 0.5799(2) 0.42688(18) 0.0525(8) Uani d 1
H H10A 0.2566 0.5390 0.4250 0.063 Uiso calc 1
C C11 0.3612(8) 0.6593(2) 0.38083(18) 0.0635(10) Uani d 1
H H11A 0.2348 0.6712 0.3490 0.076 Uiso calc 1
C C12 0.5336(8) 0.7192(2) 0.3824(2) 0.0689(11) Uani d 1
H H12A 0.5256 0.7714 0.3512 0.083 Uiso calc 1
C C13 0.7186(8) 0.7023(2) 0.4302(2) 0.0684(11) Uani d 1
H H13A 0.8356 0.7433 0.4319 0.082 Uiso calc 1
C C14 0.7310(6) 0.6238(2) 0.4760(2) 0.0559(8) Uani d 1
H H14A 0.8576 0.6125 0.5079 0.067 Uiso calc 1
O O15 0.6883(5) 0.64740(15) 0.75095(14) 0.0743(8) Uani d 1
C C16 0.6637(12) 0.7128(3) 0.8120(3) 0.120(2) Uani d 1
H H16A 0.5799 0.7632 0.7902 0.144 Uiso calc 1
H H16B 0.8095 0.7341 0.8297 0.144 Uiso calc 1
C C17 0.5447(8) 0.6734(2) 0.8821(2) 0.0666(11) Uani d 1
H H17A 0.6241 0.6845 0.9335 0.080 Uiso calc 1
H H17B 0.3948 0.6979 0.8865 0.080 Uiso calc 1
O O18 0.5371(4) 0.57972(13) 0.86428(12) 0.0553(6) Uani d 1

loop_
_atom_site_aniso_label
_atom_site_aniso_U_11
_atom_site_aniso_U_22
_atom_site_aniso_U_33
_atom_site_aniso_U_12
_atom_site_aniso_U_13
_atom_site_aniso_U_23
S1 0.0725(6) 0.0688(6) 0.0615(5) 0.0339(5) -0.0020(5) -0.0005(4)
N1 0.0465(14) 0.0369(11) 0.0393(11) 0.0038(12) 0.0012(12) 0.0018(10)
C2 0.0438(16) 0.0412(14) 0.0456(15) 0.0002(14) -0.0005(14) 0.0061(12)
C3 0.0563(19) 0.0588(18) 0.0414(15) 0.0078(18) -0.0023(15) 0.0039(14)
C4 0.0578(19) 0.0404(14) 0.0393(13) -0.0059(16) 0.0102(15) 0.0043(12)
C5 0.054(2) 0.0551(17) 0.0501(16) 0.0096(17) 0.0064(16) 0.0031(14)
C6 0.065(2) 0.0605(18) 0.0440(15) 0.0239(18) 0.0021(18) 0.0016(14)
C7 0.0583(19) 0.0392(13) 0.0386(13) 0.0007(16) 0.0001(16) 0.0003(11)
C8 0.093(3) 0.0462(17) 0.0593(18) -0.013(2) -0.008(2) 0.0002(13)
C9 0.0552(19) 0.0385(13) 0.0365(12) 0.0012(15) 0.0025(14) -0.0025(11)
C10 0.059(2) 0.0548(16) 0.0431(14) -0.0025(17) -0.0062(17) 0.0039(13)
C11 0.074(3) 0.071(2) 0.0461(16) 0.010(2) -0.0115(18) 0.0122(16)
C12 0.099(3) 0.0540(18) 0.0543(17) 0.003(2) 0.008(2) 0.0160(16)
C13 0.084(3) 0.0496(19) 0.072(2) -0.015(2) 0.003(2) 0.0105(16)
C14 0.0551(19) 0.0547(18) 0.0580(18) -0.0086(18) -0.0075(17) 0.0077(16)
O15 0.108(2) 0.0544(12) 0.0601(13) -0.0289(14) 0.0275(15) -0.0022(11)
C16 0.200(7) 0.062(2) 0.097(3) -0.060(4) 0.057(4) -0.022(2)
C17 0.100(3) 0.0484(17) 0.0516(17) -0.005(2) 0.006(2) -0.0045(14)
O18 0.0793(17) 0.0454(10) 0.0412(10) -0.0079(12) 0.0118(11) 0.0009(8)

loop_
_atom_type_symbol
_atom_type_description
_atom_type_scat_dispersion_real
_atom_type_scat_dispersion_imag
_atom_type_scat_source
C C 0.0033 0.0016 'International Tables Vol C Tables 4.2.6.8 and 6.1.1.4'
H H 0.0000 0.0000 'International Tables Vol C Tables 4.2.6.8 and 6.1.1.4'
N N 0.0061 0.0033 'International Tables Vol C Tables 4.2.6.8 and 6.1.1.4'
O O 0.0106 0.0060 'International Tables Vol C Tables 4.2.6.8 and 6.1.1.4'
S S 0.1246 0.1234 'International Tables Vol C Tables 4.2.6.8 and 6.1.1.4'

loop_
_geom_angle_atom_site_label_1
_geom_angle_atom_site_label_2
_geom_angle_atom_site_label_3
_geom_angle
C2 N1 C6 124.3(2)
C2 N1 C7 120.3(3)
C6 N1 C7 115.4(2)
N1 C2 C3 118.7(3)
N1 C2 S1 124.1(2)
C3 C2 S1 117.1(2)
C4 C3 C2 115.1(2)
C4 C3 H3A 108.5
C2 C3 H3A 108.5
C4 C3 H3B 108.5
C2 C3 H3B 108.5
H3A C3 H3B 107.5
O18 C4 O15 106.2(2)
O18 C4 C5 112.5(3)
O15 C4 C5 110.8(3)
O18 C4 C3 109.3(2)
O15 C4 C3 109.7(3)
C5 C4 C3 108.3(3)
C4 C5 C6 109.2(3)
C4 C5 H5A 109.8
C6 C5 H5A 109.8
C4 C5 H5B 109.8
C6 C5 H5B 109.8
H5A C5 H5B 108.3
N1 C6 C5 113.4(2)
N1 C6 H6A 108.9
C5 C6 H6A 108.9
N1 C6 H6B 108.9
C5 C6 H6B 108.9
H6A C6 H6B 107.7
N1 C7 C8 110.5(3)
N1 C7 C9 110.1(2)
C8 C7 C9 115.2(3)
N1 C7 H7A 106.9
C8 C7 H7A 106.9
C9 C7 H7A 106.9
C7 C8 H8A 109.5
C7 C8 H8B 109.5
H8A C8 H8B 109.5
C7 C8 H8C 109.5
H8A C8 H8C 109.5
H8B C8 H8C 109.5
C14 C9 C10 118.8(3)
C14 C9 C7 118.5(3)
C10 C9 C7 122.7(3)
C9 C10 C11 120.0(3)
C9 C10 H10A 120.0
C11 C10 H10A 120.0
C12 C11 C10 120.3(4)
C12 C11 H11A 119.8
C10 C11 H11A 119.8
C11 C12 C13 119.9(3)
C11 C12 H12A 120.0
C13 C12 H12A 120.0
C12 C13 C14 119.8(4)
C12 C13 H13A 120.1
C14 C13 H13A 120.1
C9 C14 C13 121.1(3)
C9 C14 H14A 119.4
C13 C14 H14A 119.4
C16 O15 C4 107.5(3)
O15 C16 C17 108.3(3)
O15 C16 H16A 110.0
C17 C16 H16A 110.0
O15 C16 H16B 110.0
C17 C16 H16B 110.0
H16A C16 H16B 108.4
O18 C17 C16 104.8(3)
O18 C17 H17A 110.8
C16 C17 H17A 110.8
O18 C17 H17B 110.8
C16 C17 H17B 110.8
H17A C17 H17B 108.9
C4 O18 C17 106.8(2)

loop_
_geom_bond_atom_site_label_1
_geom_bond_atom_site_label_2
_geom_bond_distance
S1 C2 1.677(3)
N1 C2 1.323(4)
N1 C6 1.471(4)
N1 C7 1.490(3)
C2 C3 1.519(4)
C3 C4 1.503(4)
C3 H3A 0.9700
C3 H3B 0.9700
C4 O18 1.420(3)
C4 O15 1.426(3)
C4 C5 1.493(5)
C5 C6 1.515(4)
C5 H5A 0.9700
C5 H5B 0.9700
C6 H6A 0.9700
C6 H6B 0.9700
C7 C8 1.517(4)
C7 C9 1.525(4)
C7 H7A 0.9800
C8 H8A 0.9600
C8 H8B 0.9600
C8 H8C 0.9600
C9 C14 1.375(5)
C9 C10 1.379(5)
C10 C11 1.402(4)
C10 H10A 0.9300
C11 C12 1.365(6)
C11 H11A 0.9300
C12 C13 1.370(6)
C12 H12A 0.9300
C13 C14 1.388(5)
C13 H13A 0.9300
C14 H14A 0.9300
O15 C16 1.395(4)
C16 C17 1.459(5)
C16 H16A 0.9700
C16 H16B 0.9700
C17 O18 1.430(3)
C17 H17A 0.9700
C17 H17B 0.9700

loop_
_geom_hbond_atom_site_label_D
_geom_hbond_atom_site_label_H
_geom_hbond_atom_site_label_A
_geom_hbond_site_symmetry_A
_geom_hbond_distance_DH
_geom_hbond_distance_HA
_geom_hbond_distance_DA
_geom_hbond_angle_DHA
_geom_hbond_publ_flag
C7 H7A S1 . 0.98 2.51 3.019(3) 111.8 no
C16 H16B S1 3_756 0.97 2.85 3.709(5) 147.6 y

loop_
_geom_torsion_atom_site_label_1
_geom_torsion_atom_site_label_2
_geom_torsion_atom_site_label_3
_geom_torsion_atom_site_label_4
_geom_torsion
C6 N1 C2 C3 -3.5(4)
C7 N1 C2 C3 176.7(3)
C6 N1 C2 S1 175.5(2)
C7 N1 C2 S1 -4.3(4)
N1 C2 C3 C4 -14.3(4)
S1 C2 C3 C4 166.7(2)
C2 C3 C4 O18 170.4(3)
C2 C3 C4 O15 -73.6(4)
C2 C3 C4 C5 47.6(4)
O18 C4 C5 C6 175.7(2)
O15 C4 C5 C6 57.1(3)
C3 C4 C5 C6 -63.4(3)
C2 N1 C6 C5 -13.5(4)
C7 N1 C6 C5 166.3(3)
C4 C5 C6 N1 47.2(4)
C2 N1 C7 C8 94.8(4)
C6 N1 C7 C8 -85.0(3)
C2 N1 C7 C9 -136.8(3)
C6 N1 C7 C9 43.4(4)
N1 C7 C9 C14 70.7(4)
C8 C7 C9 C14 -163.6(3)
N1 C7 C9 C10 -110.5(3)
C8 C7 C9 C10 15.2(4)
C14 C9 C10 C11 -0.6(5)
C7 C9 C10 C11 -179.4(3)
C9 C10 C11 C12 0.9(5)
C10 C11 C12 C13 -0.9(6)
C11 C12 C13 C14 0.8(6)
C10 C9 C14 C13 0.5(5)
C7 C9 C14 C13 179.3(3)
C12 C13 C14 C9 -0.5(5)
O18 C4 O15 C16 -19.9(5)
C5 C4 O15 C16 102.5(4)
C3 C4 O15 C16 -137.9(4)
C4 O15 C16 C17 6.2(6)
O15 C16 C17 O18 9.6(6)
O15 C4 O18 C17 26.1(4)
C5 C4 O18 C17 -95.3(3)
C3 C4 O18 C17 144.4(3)
C16 C17 O18 C4 -21.9(5)

_cod_database_fobs_code 2241100
